data_7022853
loop_
_publ_author_name
'Hu, Sheng'
'Yu, Fang-Yong'
'Zhang, Peng'
'Lin, Dian-Rong'

_publ_section_title
;
 In situ amination and side group effect of multifunctional heterocyclic
 thione ligand toward discrete and polymeric cluster constructions.
;
_journal_issue 21
_journal_name_full 'Dalton transactions (Cambridge, England : 2003)'
_journal_page_first 7731
_journal_page_last 7740
_journal_paper_doi 10.1039/c3dt50165e
_journal_volume 42
_journal_year 2013
_chemical_formula_sum 'C18 H15 Cu N8 S4'
_chemical_formula_weight 535.16
_space_group_IT_number 15
_symmetry_cell_setting monoclinic
_symmetry_space_group_name_Hall '-C 2yc'
_symmetry_space_group_name_H-M 'C 1 2/c 1'
_atom_sites_solution_hydrogens geom
_atom_sites_solution_primary direct
_atom_sites_solution_secondary difmap
_audit_creation_method SHELXL-97
_cell_angle_alpha 90.00
_cell_angle_beta 98.330(2)
_cell_angle_gamma 90.00
_cell_formula_units_Z 4
_cell_length_a 11.1491(6)
_cell_length_b 10.3660(4)
_cell_length_c 17.8580(9)
_cell_measurement_temperature 293(2)
_cell_volume 2042.10(17)
_computing_cell_refinement 'SAINT-PLUS, Ver. 6.0, 1997'
_computing_data_collection 'SMART, 1998.'
_computing_data_reduction 'SAINT-PLUS, Ver. 6.0, 1997'
_computing_molecular_graphics 'XP, Ver. 6.10, Bruker AXS Inc., 2000'
_computing_publication_material 'SHELXTL-Bruker AXS Inc., 1998'
_computing_structure_refinement 'SHELXL-97 (Sheldrick, 1997)'
_computing_structure_solution 'SHELXS-97 (Sheldrick, 1990)'
_diffrn_ambient_temperature 293(2)
_diffrn_measured_fraction_theta_full 0.986
_diffrn_measured_fraction_theta_max 0.986
_diffrn_measurement_device_type 'CCD area detector'
_diffrn_measurement_method 'phi and omega scans'
_diffrn_radiation_monochromator graphite
_diffrn_radiation_source 'fine-focus sealed tube'
_diffrn_radiation_type MoK\a
_diffrn_radiation_wavelength 0.71073
_diffrn_reflns_av_R_equivalents 0.0265
_diffrn_reflns_av_sigmaI/netI 0.0250
_diffrn_reflns_limit_h_max 13
_diffrn_reflns_limit_h_min -13
_diffrn_reflns_limit_k_max 12
_diffrn_reflns_limit_k_min -12
_diffrn_reflns_limit_l_max 19
_diffrn_reflns_limit_l_min -22
_diffrn_reflns_number 7115
_diffrn_reflns_theta_full 26.00
_diffrn_reflns_theta_max 26.00
_diffrn_reflns_theta_min 3.04
_exptl_absorpt_coefficient_mu 1.505
_exptl_absorpt_correction_T_max 0.7840
_exptl_absorpt_correction_T_min 0.6694
_exptl_absorpt_correction_type multi-scan
_exptl_absorpt_process_details 'SADABS (Bruker, 2002)'
_exptl_crystal_colour red
_exptl_crystal_density_diffrn 1.741
_exptl_crystal_density_method 'not measured'
_exptl_crystal_description block
_exptl_crystal_F_000 1088
_exptl_crystal_size_max 0.29
_exptl_crystal_size_mid 0.22
_exptl_crystal_size_min 0.17
_refine_diff_density_max 0.681
_refine_diff_density_min -0.595
_refine_diff_density_rms 0.077
_refine_ls_extinction_method none
_refine_ls_goodness_of_fit_ref 1.087
_refine_ls_hydrogen_treatment constr
_refine_ls_matrix_type full
_refine_ls_number_parameters 141
_refine_ls_number_reflns 1984
_refine_ls_number_restraints 0
_refine_ls_restrained_S_all 1.087
_refine_ls_R_factor_all 0.0441
_refine_ls_R_factor_gt 0.0342
_refine_ls_shift/su_max 0.001
_refine_ls_shift/su_mean 0.000
_refine_ls_structure_factor_coef Fsqd
_refine_ls_weighting_details
;
calc w=1/[\s^2^(Fo^2^)+(0.0302P)^2^+4.9655P] where P=(Fo^2^+2Fc^2^)/3
;
_refine_ls_weighting_scheme calc
_refine_ls_wR_factor_gt 0.0745
_refine_ls_wR_factor_ref 0.0812
_reflns_number_gt 1672
_reflns_number_total 1984
_reflns_threshold_expression >2sigma(I)
_cod_data_source_file c3dt50165e.txt
_cod_data_source_block complex2
_cod_original_sg_symbol_H-M C2/c
_cod_database_code 7022853

loop_
_symmetry_equiv_pos_as_xyz
'x, y, z'
'-x, y, -z+1/2'
'x+1/2, y+1/2, z'
'-x+1/2, y+1/2, -z+1/2'
'-x, -y, -z'
'x, -y, z-1/2'
'-x+1/2, -y+1/2, -z'
'x+1/2, -y+1/2, z-1/2'

loop_
_atom_site_label
_atom_site_type_symbol
_atom_site_fract_x
_atom_site_fract_y
_atom_site_fract_z
_atom_site_U_iso_or_equiv
_atom_site_adp_type
_atom_site_occupancy
_atom_site_symmetry_multiplicity
_atom_site_calc_flag
_atom_site_refinement_flags
_atom_site_disorder_assembly
_atom_site_disorder_group
Cu1 Cu 0.0000 0.80259(5) 0.7500 0.03255(16) Uani 1 2 d S . .
S1 S -0.17154(7) 0.70422(8) 0.77486(4) 0.0351(2) Uani 1 1 d . . .
S2 S -0.55473(6) 0.45559(7) 0.64618(4) 0.02678(17) Uani 1 1 d . . .
N1 N -0.3493(2) 0.5741(2) 0.69833(13) 0.0288(5) Uani 1 1 d . . .
H1 H -0.3726 0.5653 0.7419 0.035 Uiso 1 1 calc R . .
N2 N -0.38105(19) 0.5368(2) 0.57003(13) 0.0263(5) Uani 1 1 d . . .
H2 H -0.4250 0.5114 0.5291 0.032 Uiso 0.50 1 calc PR A -1
N3 N -0.19854(19) 0.6406(2) 0.62812(13) 0.0255(5) Uani 1 1 d . . .
N4 N -0.2318(2) 0.5859(2) 0.50010(13) 0.0288(5) Uani 1 1 d . . .
H4 H -0.2849 0.5556 0.4648 0.035 Uiso 1 1 calc R . .
C1 C -0.2407(2) 0.6363(3) 0.69415(15) 0.0243(6) Uani 1 1 d . . .
C2 C -0.4207(2) 0.5264(2) 0.63656(15) 0.0232(5) Uani 1 1 d . . .
C3 C -0.2675(2) 0.5895(2) 0.56813(15) 0.0236(5) Uani 1 1 d . . .
C4 C -0.1206(2) 0.6237(3) 0.47564(16) 0.0265(6) Uani 1 1 d . . .
C5 C -0.0235(3) 0.6790(3) 0.52158(18) 0.0332(7) Uani 1 1 d . . .
H5 H -0.0270 0.6934 0.5726 0.040 Uiso 1 1 calc R . .
C6 C 0.0792(3) 0.7124(3) 0.4903(2) 0.0423(8) Uani 1 1 d . . .
H6 H 0.1444 0.7501 0.5209 0.051 Uiso 1 1 calc R . .
C7 C 0.0867(3) 0.6911(3) 0.4149(2) 0.0429(8) Uani 1 1 d . . .
H7 H 0.1558 0.7149 0.3947 0.052 Uiso 1 1 calc R . .
C8 C -0.0091(3) 0.6344(4) 0.3702(2) 0.0479(9) Uani 1 1 d . . .
H8 H -0.0043 0.6181 0.3195 0.057 Uiso 1 1 calc R . .
C9 C -0.1133(3) 0.6010(3) 0.39975(18) 0.0392(7) Uani 1 1 d . . .
H9 H -0.1782 0.5635 0.3688 0.047 Uiso 1 1 calc R . .

loop_
_atom_site_aniso_label
_atom_site_aniso_U_11
_atom_site_aniso_U_22
_atom_site_aniso_U_33
_atom_site_aniso_U_23
_atom_site_aniso_U_13
_atom_site_aniso_U_12
Cu1 0.0226(3) 0.0337(3) 0.0421(3) 0.000 0.0074(2) 0.000
S1 0.0331(4) 0.0526(5) 0.0197(4) -0.0036(3) 0.0047(3) -0.0200(3)
S2 0.0214(3) 0.0381(4) 0.0198(3) 0.0028(3) -0.0006(2) -0.0059(3)
N1 0.0272(12) 0.0402(14) 0.0190(12) -0.0007(10) 0.0036(9) -0.0118(10)
N2 0.0247(11) 0.0358(13) 0.0186(12) -0.0004(10) 0.0031(9) -0.0058(9)
N3 0.0236(11) 0.0309(12) 0.0223(12) 0.0002(10) 0.0047(9) -0.0024(9)
N4 0.0264(12) 0.0390(14) 0.0214(12) -0.0035(10) 0.0050(9) -0.0058(10)
C1 0.0221(13) 0.0283(14) 0.0228(14) 0.0033(11) 0.0036(11) -0.0032(10)
C2 0.0262(13) 0.0242(13) 0.0189(13) 0.0020(10) 0.0026(10) -0.0002(10)
C3 0.0239(13) 0.0242(13) 0.0227(14) 0.0018(10) 0.0031(11) 0.0015(10)
C4 0.0260(14) 0.0290(14) 0.0260(15) 0.0037(11) 0.0083(11) 0.0048(11)
C5 0.0321(15) 0.0372(16) 0.0318(17) -0.0036(13) 0.0100(12) -0.0017(12)
C6 0.0297(16) 0.0451(19) 0.054(2) -0.0049(16) 0.0118(15) -0.0061(13)
C7 0.0356(17) 0.0503(19) 0.048(2) 0.0135(16) 0.0214(15) 0.0060(14)
C8 0.0443(19) 0.072(2) 0.0302(18) 0.0078(17) 0.0158(15) 0.0066(17)
C9 0.0327(16) 0.061(2) 0.0246(16) 0.0022(14) 0.0052(13) 0.0003(14)

loop_
_atom_type_symbol
_atom_type_description
_atom_type_scat_dispersion_real
_atom_type_scat_dispersion_imag
_atom_type_scat_source
C C 0.0033 0.0016 'International Tables Vol C Tables 4.2.6.8 and 6.1.1.4'
H H 0.0000 0.0000 'International Tables Vol C Tables 4.2.6.8 and 6.1.1.4'
N N 0.0061 0.0033 'International Tables Vol C Tables 4.2.6.8 and 6.1.1.4'
S S 0.1246 0.1234 'International Tables Vol C Tables 4.2.6.8 and 6.1.1.4'
Cu Cu 0.3201 1.2651 'International Tables Vol C Tables 4.2.6.8 and 6.1.1.4'

loop_
_geom_angle_atom_site_label_1
_geom_angle_atom_site_label_2
_geom_angle_atom_site_label_3
_geom_angle
_geom_angle_site_symmetry_1
_geom_angle_site_symmetry_3
S1 Cu1 S1 126.55(5) . 2_556
S1 Cu1 S2 105.53(3) . 4_456
S1 Cu1 S2 108.35(3) 2_556 4_456
S1 Cu1 S2 108.35(3) . 3
S1 Cu1 S2 105.53(3) 2_556 3
S2 Cu1 S2 99.27(4) 4_456 3
C1 S1 Cu1 108.33(9) . .
C2 S2 Cu1 103.33(9) . 3_445
C2 N1 C1 122.8(2) . .
C2 N1 H1 118.6 . .
C1 N1 H1 118.6 . .
C2 N2 C3 118.5(2) . .
C2 N2 H2 120.7 . .
C3 N2 H2 120.7 . .
C1 N3 C3 117.5(2) . .
C3 N4 C4 131.2(2) . .
C3 N4 H4 114.4 . .
C4 N4 H4 114.4 . .
N3 C1 N1 119.1(2) . .
N3 C1 S1 124.5(2) . .
N1 C1 S1 116.3(2) . .
N2 C2 N1 117.7(2) . .
N2 C2 S2 122.5(2) . .
N1 C2 S2 119.8(2) . .
N4 C3 N3 121.9(2) . .
N4 C3 N2 114.0(2) . .
N3 C3 N2 124.0(2) . .
C5 C4 C9 119.8(3) . .
C5 C4 N4 124.9(3) . .
C9 C4 N4 115.4(3) . .
C4 C5 C6 119.0(3) . .
C4 C5 H5 120.5 . .
C6 C5 H5 120.5 . .
C7 C6 C5 121.5(3) . .
C7 C6 H6 119.2 . .
C5 C6 H6 119.2 . .
C8 C7 C6 119.0(3) . .
C8 C7 H7 120.5 . .
C6 C7 H7 120.5 . .
C7 C8 C9 120.6(3) . .
C7 C8 H8 119.7 . .
C9 C8 H8 119.7 . .
C8 C9 C4 120.0(3) . .
C8 C9 H9 120.0 . .
C4 C9 H9 120.0 . .

loop_
_geom_bond_atom_site_label_1
_geom_bond_atom_site_label_2
_geom_bond_distance
_geom_bond_site_symmetry_2
Cu1 S1 2.2672(7) .
Cu1 S1 2.2672(7) 2_556
Cu1 S2 2.4489(8) 4_456
Cu1 S2 2.4489(8) 3
S1 C1 1.687(3) .
S2 C2 1.696(3) .
S2 Cu1 2.4489(8) 3_445
N1 C2 1.356(3) .
N1 C1 1.384(3) .
N1 H1 0.8600 .
N2 C2 1.331(3) .
N2 C3 1.383(3) .
N2 H2 0.8600 .
N3 C1 1.332(3) .
N3 C3 1.334(3) .
N4 C3 1.333(4) .
N4 C4 1.427(3) .
N4 H4 0.8600 .
C4 C5 1.384(4) .
C4 C9 1.389(4) .
C5 C6 1.389(4) .
C5 H5 0.9300 .
C6 C7 1.379(5) .
C6 H6 0.9300 .
C7 C8 1.371(5) .
C7 H7 0.9300 .
C8 C9 1.388(5) .
C8 H8 0.9300 .
C9 H9 0.9300 .
